data_7106327
loop_
_publ_author_name
'Junhong Fu'
'Huijun Li'
'Yajuan Mu'
'Hongwei Hou'
'Yaoting Fan'

_publ_section_title
;
 Reversible single crystal to single crystal transformation with anion
 exchange-induced weak Cu2+ I- interactions and modification of the
 structures and properties of MOFs
;
_journal_name_full Chem.Commun.
_journal_page_first 5271
_journal_paper_doi 10.1039/c1cc10251f
_journal_volume 47
_journal_year 2011
_chemical_formula_sum 'C144 H180 Cu6 N76 O31'
_chemical_formula_weight 3852.88
_chemical_name_systematic
;
?
;
_space_group_IT_number 87
_symmetry_space_group_name_Hall '-I 4'
_symmetry_space_group_name_H-M 'I 4/m'
_atom_sites_solution_hydrogens geom
_atom_sites_solution_primary direct
_atom_sites_solution_secondary difmap
_audit_creation_method SHELXL-97
_cell_angle_alpha 90.00
_cell_angle_beta 90.00
_cell_angle_gamma 90.00
_cell_formula_units_Z 2
_cell_length_a 23.2603(5)
_cell_length_b 23.2603(5)
_cell_length_c 20.2085(7)
_cell_measurement_temperature 293(2)
_cell_volume 10933.6(5)
_computing_structure_refinement 'SHELXL-97 (Sheldrick, 1997)'
_computing_structure_solution 'SHELXS-97 (Sheldrick, 1990)'
_diffrn_ambient_temperature 293(2)
_diffrn_measured_fraction_theta_full 0.989
_diffrn_measured_fraction_theta_max 0.989
_diffrn_radiation_monochromator graphite
_diffrn_radiation_source 'fine-focus sealed tube'
_diffrn_radiation_type CuK\a
_diffrn_radiation_wavelength 1.54184
_diffrn_reflns_av_R_equivalents 0.0277
_diffrn_reflns_av_sigmaI/netI 0.0400
_diffrn_reflns_limit_h_max 25
_diffrn_reflns_limit_h_min -18
_diffrn_reflns_limit_k_max 17
_diffrn_reflns_limit_k_min -24
_diffrn_reflns_limit_l_max 19
_diffrn_reflns_limit_l_min -22
_diffrn_reflns_number 8174
_diffrn_reflns_theta_full 58.88
_diffrn_reflns_theta_max 58.88
_diffrn_reflns_theta_min 4.78
_exptl_absorpt_coefficient_mu 1.252
_exptl_absorpt_correction_T_max 0.8060
_exptl_absorpt_correction_T_min 0.7789
_exptl_absorpt_correction_type multi-scan
_exptl_crystal_density_diffrn 1.170
_exptl_crystal_density_method 'not measured'
_exptl_crystal_F_000 3996
_exptl_crystal_size_max 0.21
_exptl_crystal_size_mid 0.19
_exptl_crystal_size_min 0.18
_refine_diff_density_max 0.990
_refine_diff_density_min -0.417
_refine_diff_density_rms 0.083
_refine_ls_extinction_method none
_refine_ls_goodness_of_fit_ref 1.017
_refine_ls_hydrogen_treatment mixed
_refine_ls_matrix_type full
_refine_ls_number_parameters 316
_refine_ls_number_reflns 4019
_refine_ls_number_restraints 2
_refine_ls_restrained_S_all 6.985
_refine_ls_R_factor_all 0.0844
_refine_ls_R_factor_gt 0.0701
_refine_ls_shift/su_max 0.096
_refine_ls_shift/su_mean 0.001
_refine_ls_structure_factor_coef Fsqd
_refine_ls_weighting_details 'calc w=1/[\s^2^(Fo^2^)+(0.1488P)^2^+0.0000P] where P=(Fo^2^+2Fc^2^)/3'
_refine_ls_weighting_scheme calc
_refine_ls_wR_factor_gt 0.1967
_refine_ls_wR_factor_ref 0.2121
_reflns_number_gt 3013
_reflns_number_total 4019
_reflns_threshold_expression >2sigma(I)
_cod_data_source_file c1cc10251f.txt
_cod_data_source_block 1#
_cod_original_sg_symbol_H-M I4/m
_cod_database_code 7106327

loop_
_symmetry_equiv_pos_as_xyz
'x, y, z'
'-y, x, z'
'-x, -y, z'
'y, -x, z'
'x+1/2, y+1/2, z+1/2'
'-y+1/2, x+1/2, z+1/2'
'-x+1/2, -y+1/2, z+1/2'
'y+1/2, -x+1/2, z+1/2'
'-x, -y, -z'
'y, -x, -z'
'x, y, -z'
'-y, x, -z'
'-x+1/2, -y+1/2, -z+1/2'
'y+1/2, -x+1/2, -z+1/2'
'x+1/2, y+1/2, -z+1/2'
'-y+1/2, x+1/2, -z+1/2'

loop_
_atom_site_label
_atom_site_type_symbol
_atom_site_fract_x
_atom_site_fract_y
_atom_site_fract_z
_atom_site_U_iso_or_equiv
_atom_site_adp_type
_atom_site_occupancy
_atom_site_symmetry_multiplicity
_atom_site_calc_flag
_atom_site_refinement_flags
_atom_site_disorder_assembly
_atom_site_disorder_group
Cu1 Cu 1.0000 0.0000 0.162047(4) 0.06358(2) Uani 1 4 d S . .
Cu2 Cu 0.741508(3) 0.479442(2) 0.0000 0.06392(2) Uani 1 2 d S . .
N6 N 0.708100(8) 0.360095(9) 0.145984(10) 0.05571(6) Uani 1 1 d . . .
N4 N 0.712856(9) 0.424914(9) 0.069998(10) 0.06139(6) Uani 1 1 d . . .
N9 N 0.900953(9) 0.144237(9) 0.132958(11) 0.06239(7) Uani 1 1 d . . .
N7 N 0.942727(9) 0.064029(9) 0.157922(12) 0.06587(7) Uani 1 1 d . . .
N3 N 0.806439(12) 0.570425(11) 0.157833(13) 0.08395(9) Uani 1 1 d . . .
N1 N 0.767370(13) 0.533807(9) 0.070471(12) 0.08002(8) Uani 1 1 d . . .
N8 N 0.866620(10) 0.120073(10) 0.180001(13) 0.07511(8) Uani 1 1 d . . .
N5 N 0.654146(11) 0.379830(14) 0.139914(16) 0.10732(10) Uani 1 1 d . . .
N10 N 0.059661(18) 0.17241(3) 1.0000 0.1305(2) Uani 1 2 d S . .
N2 N 0.77075(2) 0.611904(14) 0.133840(18) 0.16365(15) Uani 1 1 d . . .
O2 O 0.834828(16) 0.436204(19) 0.0000 0.12326(16) Uani 1 2 d S . .
O4 O 0.10401(2) 0.19728(3) 1.0000 0.1804(3) Uani 1 2 d S . .
O6 O 0.05586(4) 0.11939(3) 1.0000 0.1986(3) Uani 1 2 d S . .
O5 O 0.01169(2) 0.19488(4) 1.0000 0.1925(3) Uani 1 2 d S . .
O1 O 0.649768(16) 0.532652(17) 0.0000 0.1525(2) Uani 1 2 d SD . .
O3 O 0.53246(2) 0.36620(3) 0.17942(4) 0.2458(3) Uani 1 1 d . . .
O8 O 0.0000 0.0000 0.28439(5) 0.1806(3) Uani 1 4 d S . .
C11 C 0.803550(11) 0.256719(10) 0.149707(12) 0.05438(7) Uani 1 1 d . . .
C10 C 0.862110(11) 0.242357(10) 0.149797(12) 0.05825(7) Uani 1 1 d . . .
C12 C 0.783623(10) 0.298679(10) 0.192997(12) 0.05362(7) Uani 1 1 d . . .
C6 C 0.720447(11) 0.313853(11) 0.193863(13) 0.06297(8) Uani 1 1 d . . .
H6A H 0.6979 0.2801 0.1828 0.076 Uiso 1 1 calc R . .
H6B H 0.7096 0.3263 0.2379 0.076 Uiso 1 1 calc R . .
C14 C 0.878778(12) 0.312480(11) 0.235308(14) 0.06563(8) Uani 1 1 d . . .
C13 C 0.820748(12) 0.327814(10) 0.235093(13) 0.06211(8) Uani 1 1 d . . .
C15 C 0.899906(11) 0.269728(11) 0.193246(14) 0.06546(8) Uani 1 1 d . . .
C5 C 0.741171(12) 0.385918(11) 0.103662(13) 0.06605(8) Uani 1 1 d . . .
H5A H 0.7800 0.3778 0.0979 0.079 Uiso 1 1 calc R . .
C8 C 0.944994(11) 0.110594(11) 0.120399(15) 0.06495(8) Uani 1 1 d . . .
H8 H 0.9736 0.1184 0.0896 0.078 Uiso 1 1 calc R . .
C18 C 0.799727(16) 0.377403(13) 0.277989(17) 0.09221(12) Uani 1 1 d . . .
H18A H 0.7592 0.3827 0.2714 0.138 Uiso 1 1 calc R . .
H18B H 0.8197 0.4119 0.2659 0.138 Uiso 1 1 calc R . .
H18C H 0.8070 0.3688 0.3237 0.138 Uiso 1 1 calc R . .
C9 C 0.885114(12) 0.198807(12) 0.101220(14) 0.07113(9) Uani 1 1 d . . .
H9A H 0.8562 0.1915 0.0677 0.085 Uiso 1 1 calc R . .
H9B H 0.9186 0.2147 0.0793 0.085 Uiso 1 1 calc R . .
C2 C 0.802028(14) 0.526316(13) 0.119085(16) 0.08007(10) Uani 1 1 d . . .
H2A H 0.8222 0.4923 0.1259 0.096 Uiso 1 1 calc R . .
C17 C 0.763843(13) 0.227742(15) 0.100585(15) 0.07991(10) Uani 1 1 d . . .
H17A H 0.7272 0.2210 0.1210 0.120 Uiso 1 1 calc R . .
H17B H 0.7803 0.1918 0.0870 0.120 Uiso 1 1 calc R . .
H17C H 0.7589 0.2521 0.0627 0.120 Uiso 1 1 calc R . .
C7 C 0.893780(12) 0.072079(12) 0.194215(17) 0.07644(9) Uani 1 1 d . . .
H7 H 0.8809 0.0461 0.2259 0.092 Uiso 1 1 calc R . .
C4 C 0.659846(14) 0.420101(15) 0.093510(18) 0.09846(11) Uani 1 1 d . . .
H4 H 0.6294 0.4428 0.0789 0.118 Uiso 1 1 calc R . .
C16 C 0.963848(13) 0.253696(16) 0.19391(2) 0.09924(13) Uani 1 1 d . . .
H16A H 0.9751 0.2433 0.2380 0.149 Uiso 1 1 calc R . .
H16B H 0.9862 0.2860 0.1794 0.149 Uiso 1 1 calc R . .
H16C H 0.9703 0.2218 0.1647 0.149 Uiso 1 1 calc R . .
C1 C 0.74697(3) 0.586829(17) 0.08235(2) 0.16331(18) Uani 1 1 d . . .
H1 H 0.7187 0.6042 0.0566 0.196 Uiso 1 1 calc R . .
C3 C 0.841498(14) 0.580577(15) 0.217872(17) 0.08865(11) Uani 1 1 d . . .
H3A H 0.8785 0.5963 0.2051 0.106 Uiso 1 1 calc R . .
H3B H 0.8483 0.5442 0.2401 0.106 Uiso 1 1 calc R . .
H1A H 0.61457(3) 0.53551(17) 0.0000 0.0909(13) Uiso 1 2 d SD . .
O7 O 0.0000 0.0000 0.0000 0.2691(11) Uani 1 8 d S . .
H8C H 0.0000 0.0000 0.32922(16) 0.0213(8) Uiso 1 4 d S . .
H7A H 0.0000 0.0000 0.0521(2) 0.0580(13) Uiso 1 4 d S . .
H2B H 0.85856(10) 0.46160(12) 0.0000 0.0503(8) Uiso 1 2 d SD . .

loop_
_atom_site_aniso_label
_atom_site_aniso_U_11
_atom_site_aniso_U_22
_atom_site_aniso_U_33
_atom_site_aniso_U_23
_atom_site_aniso_U_13
_atom_site_aniso_U_12
Cu1 0.04436(2) 0.04436(2) 0.10201(5) 0.000 0.000 0.000
Cu2 0.09914(4) 0.04256(2) 0.05005(3) 0.000 0.000 0.01377(2)
N6 0.05328(10) 0.05727(10) 0.05657(10) 0.01281(9) 0.00098(9) 0.01196(9)
N4 0.07605(12) 0.05333(10) 0.05479(10) 0.00515(9) -0.00054(10) 0.01497(10)
N9 0.06022(11) 0.05517(11) 0.07179(12) 0.00333(10) 0.00903(10) 0.01347(9)
N7 0.05033(11) 0.05106(11) 0.09622(15) 0.00084(11) 0.00668(11) 0.00346(9)
N3 0.10121(18) 0.06726(14) 0.08338(15) -0.01367(12) -0.00008(14) -0.00021(13)
N1 0.12641(19) 0.05298(11) 0.06066(12) -0.00843(11) -0.00677(13) 0.00808(13)
N8 0.06170(12) 0.06554(12) 0.09809(15) 0.01070(13) 0.01713(12) 0.01562(10)
N5 0.06890(14) 0.12509(19) 0.1280(2) 0.05952(15) 0.00945(15) 0.03169(13)
N10 0.0679(2) 0.2073(5) 0.1163(3) 0.000 0.000 -0.0136(3)
N2 0.2654(4) 0.09061(17) 0.1349(2) -0.04934(17) -0.0991(2) 0.0670(2)
O2 0.0946(2) 0.1402(3) 0.1349(3) 0.000 0.000 0.0055(2)
O4 0.1027(3) 0.2627(6) 0.1757(4) 0.000 0.000 -0.0452(3)
O6 0.2595(7) 0.1638(4) 0.1725(5) 0.000 0.000 -0.0192(5)
O5 0.1041(3) 0.2820(7) 0.1915(5) 0.000 0.000 0.0103(4)
O1 0.1208(3) 0.0953(2) 0.2413(5) 0.000 0.000 0.0394(2)
O3 0.1182(3) 0.3291(7) 0.2902(6) -0.0095(5) -0.0017(4) -0.0327(3)
O8 0.1809(4) 0.1809(4) 0.1800(7) 0.000 0.000 0.000
C11 0.06103(13) 0.04694(12) 0.05517(12) 0.01299(10) -0.00423(11) 0.00463(10)
C10 0.05993(13) 0.05329(12) 0.06152(13) 0.01209(11) 0.00315(12) 0.01063(11)
C12 0.05819(13) 0.05060(12) 0.05208(12) 0.01289(11) 0.00099(11) 0.00871(10)
C6 0.06306(14) 0.06208(13) 0.06376(13) 0.02098(12) 0.00508(12) 0.01201(12)
C14 0.07464(15) 0.05453(13) 0.06772(14) 0.01003(12) -0.01865(13) 0.00284(12)
C13 0.07396(15) 0.05078(12) 0.06159(13) 0.01345(11) -0.00279(13) 0.00510(12)
C15 0.05981(14) 0.06046(13) 0.07611(15) 0.01751(13) -0.00839(13) 0.00591(12)
C5 0.06960(14) 0.05779(13) 0.07076(14) 0.01378(13) 0.01413(13) 0.01459(12)
C8 0.05420(13) 0.05384(13) 0.08682(16) 0.00161(13) 0.00933(13) 0.00662(11)
C18 0.1154(2) 0.07012(17) 0.0911(2) -0.01527(17) -0.01311(19) 0.01816(17)
C9 0.07440(16) 0.07054(15) 0.06846(15) 0.00992(14) 0.01101(14) 0.01848(13)
C2 0.08617(18) 0.06167(15) 0.09238(19) -0.01531(15) -0.01169(17) 0.00837(14)
C17 0.07470(17) 0.09151(19) 0.07353(16) -0.01216(16) -0.01300(15) 0.01033(15)
C7 0.06010(14) 0.06165(14) 0.1076(2) 0.01892(15) 0.01913(15) 0.00575(12)
C4 0.07849(18) 0.1092(2) 0.1077(2) 0.04753(17) 0.00150(17) 0.03359(15)
C16 0.06552(16) 0.0991(2) 0.1331(3) 0.0151(2) -0.01517(19) 0.01686(16)
C1 0.2706(4) 0.0958(2) 0.1235(2) -0.0514(2) -0.0957(3) 0.0816(2)
C3 0.07800(18) 0.09105(19) 0.0969(2) -0.02789(17) -0.00478(17) 0.00149(16)
O7 0.1373(5) 0.1373(5) 0.533(3) 0.000 0.000 0.000

loop_
_atom_type_symbol
_atom_type_description
_atom_type_scat_dispersion_real
_atom_type_scat_dispersion_imag
_atom_type_scat_source
C C 0.0181 0.0091 'International Tables Vol C Tables 4.2.6.8 and 6.1.1.4'
H H 0.0000 0.0000 'International Tables Vol C Tables 4.2.6.8 and 6.1.1.4'
N N 0.0311 0.0180 'International Tables Vol C Tables 4.2.6.8 and 6.1.1.4'
O O 0.0492 0.0322 'International Tables Vol C Tables 4.2.6.8 and 6.1.1.4'
Cu Cu -1.9646 0.5888 'International Tables Vol C Tables 4.2.6.8 and 6.1.1.4'

loop_
_geom_angle_atom_site_label_1
_geom_angle_atom_site_label_2
_geom_angle_atom_site_label_3
_geom_angle
_geom_angle_site_symmetry_1
_geom_angle_site_symmetry_3
_geom_angle_publ_flag
N7 Cu1 N7 175.222(15) 2_645 4_665 ?
N7 Cu1 N7 89.900(1) 2_645 3_755 ?
N7 Cu1 N7 89.900(1) 4_665 3_755 ?
N7 Cu1 N7 89.901(1) 2_645 . ?
N7 Cu1 N7 89.900(1) 4_665 . ?
N7 Cu1 N7 175.222(15) 3_755 . ?
N1 Cu2 N1 90.965(14) . 11 ?
N1 Cu2 N4 178.180(11) . 11 ?
N1 Cu2 N4 89.862(9) 11 11 ?
N1 Cu2 N4 89.862(9) . . ?
N1 Cu2 N4 178.180(11) 11 . ?
N4 Cu2 N4 89.267(12) 11 . ?
N1 Cu2 O2 89.592(11) . . ?
N1 Cu2 O2 89.592(11) 11 . ?
N4 Cu2 O2 92.035(10) 11 . ?
N4 Cu2 O2 92.035(10) . . ?
C5 N6 N5 109.62(2) . . ?
C5 N6 C6 130.88(2) . . ?
N5 N6 C6 119.44(2) . . ?
C5 N4 C4 102.87(2) . . ?
C5 N4 Cu2 129.347(19) . . ?
C4 N4 Cu2 127.78(2) . . ?
C8 N9 N8 110.24(2) . . ?
C8 N9 C9 128.74(2) . . ?
N8 N9 C9 120.92(2) . . ?
C8 N7 C7 103.21(2) . . ?
C8 N7 Cu1 127.366(18) . . ?
C7 N7 Cu1 129.370(19) . . ?
C2 N3 N2 107.32(3) . . ?
C2 N3 C3 131.72(3) . . ?
N2 N3 C3 120.95(3) . . ?
C2 N1 C1 102.11(3) . . ?
C2 N1 Cu2 130.50(2) . . ?
C1 N1 Cu2 127.05(3) . . ?
C7 N8 N9 102.77(2) . . ?
C4 N5 N6 102.23(2) . . ?
O4 N10 O5 125.61(7) . . ?
O4 N10 O6 123.39(7) . . ?
O5 N10 O6 111.00(7) . . ?
C1 N2 N3 102.94(3) . . ?
C12 C11 C10 119.36(2) . . ?
C12 C11 C17 121.45(2) . . ?
C10 C11 C17 119.16(2) . . ?
C15 C10 C11 120.25(2) . . ?
C15 C10 C9 119.48(2) . . ?
C11 C10 C9 120.24(2) . . ?
C13 C12 C11 121.38(2) . . ?
C13 C12 C6 118.92(2) . . ?
C11 C12 C6 119.70(2) . . ?
N6 C6 C12 110.61(2) . . ?
C13 C14 C15 121.33(2) . . ?
C13 C14 C3 119.80(2) . 16_645 ?
C15 C14 C3 118.87(3) . 16_645 ?
C12 C13 C14 118.58(2) . . ?
C12 C13 C18 121.23(3) . . ?
C14 C13 C18 120.13(3) . . ?
C10 C15 C14 119.05(2) . . ?
C10 C15 C16 120.36(3) . . ?
C14 C15 C16 120.58(3) . . ?
N6 C5 N4 111.37(2) . . ?
N9 C8 N7 110.23(2) . . ?
N9 C9 C10 112.64(2) . . ?
N1 C2 N3 113.91(3) . . ?
N8 C7 N7 113.53(3) . . ?
N4 C4 N5 113.84(3) . . ?
N2 C1 N1 113.59(4) . . ?
N3 C3 C14 111.71(3) . 14_565 ?

loop_
_geom_bond_atom_site_label_1
_geom_bond_atom_site_label_2
_geom_bond_distance
_geom_bond_site_symmetry_2
_geom_bond_publ_flag
Cu1 N7 2.0000(2) 2_645 ?
Cu1 N7 2.0000(2) 4_665 ?
Cu1 N7 2.0000(2) 3_755 ?
Cu1 N7 2.0000(2) . ?
Cu2 N1 1.9973(2) . ?
Cu2 N1 1.9973(2) 11 ?
Cu2 N4 2.0134(2) 11 ?
Cu2 N4 2.0134(2) . ?
Cu2 O2 2.3923(4) . ?
N6 C5 1.2977(3) . ?
N6 N5 1.3419(3) . ?
N6 C6 1.4750(3) . ?
N4 C5 1.3112(3) . ?
N4 C4 1.3261(4) . ?
N9 C8 1.3138(3) . ?
N9 N8 1.3629(3) . ?
N9 C9 1.4691(3) . ?
N7 C8 1.3232(3) . ?
N7 C7 1.3672(4) . ?
N3 C2 1.2947(4) . ?
N3 N2 1.3620(5) . ?
N3 C3 1.4808(4) . ?
N1 C2 1.2827(4) . ?
N1 C1 1.3431(5) . ?
N8 C7 1.3145(4) . ?
N5 C4 1.3321(5) . ?
N10 O4 1.1829(7) . ?
N10 O5 1.2321(7) . ?
N10 O6 1.2363(9) . ?
N2 C1 1.3148(6) . ?
C11 C12 1.3902(3) . ?
C11 C10 1.4025(4) . ?
C11 C17 1.5142(4) . ?
C10 C15 1.3961(4) . ?
C10 C9 1.5087(4) . ?
C12 C13 1.3888(4) . ?
C12 C6 1.5114(4) . ?
C14 C13 1.3961(4) . ?
C14 C15 1.3975(4) . ?
C14 C3 1.4982(4) 16_645 ?
C13 C18 1.5235(4) . ?
C15 C16 1.5334(4) . ?
C3 C14 1.4982(4) 14_565 ?

loop_
_geom_torsion_atom_site_label_1
_geom_torsion_atom_site_label_2
_geom_torsion_atom_site_label_3
_geom_torsion_atom_site_label_4
_geom_torsion
_geom_torsion_site_symmetry_1
_geom_torsion_site_symmetry_2
_geom_torsion_site_symmetry_3
_geom_torsion_site_symmetry_4
_geom_torsion_publ_flag
N1 Cu2 N4 C5 -83.93(2) . . . . ?
N1 Cu2 N4 C5 159.1(3) 11 . . . ?
N4 Cu2 N4 C5 97.66(2) 11 . . . ?
O2 Cu2 N4 C5 5.65(2) . . . . ?
N1 Cu2 N4 C4 95.77(3) . . . . ?
N1 Cu2 N4 C4 -21.2(3) 11 . . . ?
N4 Cu2 N4 C4 -82.63(3) 11 . . . ?
O2 Cu2 N4 C4 -174.64(3) . . . . ?
N7 Cu1 N7 C8 -134.00(2) 2_645 . . . ?
N7 Cu1 N7 C8 41.23(3) 4_665 . . . ?
N7 Cu1 N7 C8 -46.39(2) 3_755 . . . ?
N7 Cu1 N7 C7 49.17(3) 2_645 . . . ?
N7 Cu1 N7 C7 -135.60(2) 4_665 . . . ?
N7 Cu1 N7 C7 136.78(2) 3_755 . . . ?
N1 Cu2 N1 C2 -124.61(3) 11 . . . ?
N4 Cu2 N1 C2 118.4(3) 11 . . . ?
N4 Cu2 N1 C2 57.01(3) . . . . ?
O2 Cu2 N1 C2 -35.03(3) . . . . ?
N1 Cu2 N1 C1 63.38(4) 11 . . . ?
N4 Cu2 N1 C1 -53.6(3) 11 . . . ?
N4 Cu2 N1 C1 -115.00(3) . . . . ?
O2 Cu2 N1 C1 152.96(3) . . . . ?
C8 N9 N8 C7 1.17(3) . . . . ?
C9 N9 N8 C7 177.98(2) . . . . ?
C5 N6 N5 C4 -2.63(3) . . . . ?
C6 N6 N5 C4 179.91(2) . . . . ?
C2 N3 N2 C1 1.43(4) . . . . ?
C3 N3 N2 C1 -178.83(4) . . . . ?
C12 C11 C10 C15 0.38(4) . . . . ?
C17 C11 C10 C15 178.07(2) . . . . ?
C12 C11 C10 C9 -177.35(2) . . . . ?
C17 C11 C10 C9 0.34(4) . . . . ?
C10 C11 C12 C13 1.78(4) . . . . ?
C17 C11 C12 C13 -175.85(2) . . . . ?
C10 C11 C12 C6 -179.19(2) . . . . ?
C17 C11 C12 C6 3.18(4) . . . . ?
C5 N6 C6 C12 3.67(4) . . . . ?
N5 N6 C6 C12 -179.50(2) . . . . ?
C13 C12 C6 N6 89.78(3) . . . . ?
C11 C12 C6 N6 -89.27(3) . . . . ?
C11 C12 C13 C14 -2.68(4) . . . . ?
C6 C12 C13 C14 178.28(2) . . . . ?
C11 C12 C13 C18 174.46(2) . . . . ?
C6 C12 C13 C18 -4.57(4) . . . . ?
C15 C14 C13 C12 1.46(4) . . . . ?
C3 C14 C13 C12 -177.55(2) 16_645 . . . ?
C15 C14 C13 C18 -175.72(3) . . . . ?
C3 C14 C13 C18 5.27(4) 16_645 . . . ?
C11 C10 C15 C14 -1.56(4) . . . . ?
C9 C10 C15 C14 176.19(2) . . . . ?
C11 C10 C15 C16 179.41(3) . . . . ?
C9 C10 C15 C16 -2.84(4) . . . . ?
C13 C14 C15 C10 0.63(4) . . . . ?
C3 C14 C15 C10 179.65(3) 16_645 . . . ?
C13 C14 C15 C16 179.66(3) . . . . ?
C3 C14 C15 C16 -1.32(4) 16_645 . . . ?
N5 N6 C5 N4 2.75(3) . . . . ?
C6 N6 C5 N4 179.82(2) . . . . ?
C4 N4 C5 N6 -1.53(3) . . . . ?
Cu2 N4 C5 N6 178.228(16) . . . . ?
N8 N9 C8 N7 -0.78(3) . . . . ?
C9 N9 C8 N7 -177.27(2) . . . . ?
C7 N7 C8 N9 0.04(3) . . . . ?
Cu1 N7 C8 N9 -177.444(18) . . . . ?
C8 N9 C9 C10 -141.22(3) . . . . ?
N8 N9 C9 C10 42.61(3) . . . . ?
C15 C10 C9 N9 73.52(3) . . . . ?
C11 C10 C9 N9 -108.73(3) . . . . ?
C1 N1 C2 N3 -2.64(4) . . . . ?
Cu2 N1 C2 N3 -176.13(2) . . . . ?
N2 N3 C2 N1 0.83(4) . . . . ?
C3 N3 C2 N1 -178.86(3) . . . . ?
N9 N8 C7 N7 -1.18(3) . . . . ?
C8 N7 C7 N8 0.76(3) . . . . ?
Cu1 N7 C7 N8 178.17(2) . . . . ?
C5 N4 C4 N5 -0.22(4) . . . . ?
Cu2 N4 C4 N5 -179.99(2) . . . . ?
N6 N5 C4 N4 1.75(4) . . . . ?
N3 N2 C1 N1 -3.22(5) . . . . ?
C2 N1 C1 N2 3.66(5) . . . . ?
Cu2 N1 C1 N2 177.46(3) . . . . ?
C2 N3 C3 C14 -149.93(3) . . . 14_565 ?
N2 N3 C3 C14 30.42(4) . . . 14_565 ?
